data_4029020
loop_
_publ_author_name
'Su, Chicheung'
'Guang, Jie'
'Williard, Paul G.'

_publ_section_title
;
 Structures of Lithium N-Monosubstituted Anilides: Trisolvated Monomer to
 Tetrasolvated Dimer.
;
_journal_issue 3
_journal_name_full 'The Journal of organic chemistry'
_journal_page_first 1032
_journal_paper_doi 10.1021/jo402498z
_journal_volume 79
_journal_year 2014
_chemical_formula_sum 'C17 H26 Li N O2'
_chemical_formula_weight 283.33
_chemical_name_common ccs20nov12
_space_group_crystal_system monoclinic
_space_group_IT_number 14
_space_group_name_Hall '-P 2yn'
_space_group_name_H-M_alt 'P 1 21/n 1'
_symmetry_space_group_name_Hall '-P 2yn'
_symmetry_space_group_name_H-M 'P 1 21/n 1'
_atom_sites_solution_hydrogens geom
_cell_angle_alpha 90
_cell_angle_beta 104.686(4)
_cell_angle_gamma 90
_cell_formula_units_Z 4
_cell_length_a 9.7929(9)
_cell_length_b 11.8274(10)
_cell_length_c 15.0030(13)
_cell_measurement_temperature 193.(2)
_cell_volume 1680.9(3)
_computing_structure_refinement 'SHELXL-2013 (Sheldrick, 2013)'
_diffrn_ambient_temperature 193.(2)
_diffrn_measured_fraction_theta_full 0.997
_diffrn_measured_fraction_theta_max 0.997
_diffrn_radiation_wavelength 0.71073
_diffrn_reflns_av_R_equivalents 0.0362
_diffrn_reflns_limit_h_max 9
_diffrn_reflns_limit_h_min -9
_diffrn_reflns_limit_k_max 11
_diffrn_reflns_limit_k_min -11
_diffrn_reflns_limit_l_max 14
_diffrn_reflns_limit_l_min -14
_diffrn_reflns_number 9197
_diffrn_reflns_theta_full 20.60
_diffrn_reflns_theta_max 20.60
_diffrn_reflns_theta_min 2.22
_exptl_absorpt_coefficient_mu 0.071
_exptl_absorpt_correction_T_max 0.99
_exptl_absorpt_correction_T_min 0.98
_exptl_absorpt_process_details
;
;
_exptl_crystal_colour 'clear pale orange'
_exptl_crystal_density_diffrn 1.120
_exptl_crystal_density_method 'not measured'
_exptl_crystal_description chunk
_exptl_crystal_F_000 616
_exptl_crystal_size_max 0.350
_exptl_crystal_size_mid 0.350
_exptl_crystal_size_min 0.200
_refine_diff_density_max 0.396
_refine_diff_density_min -0.260
_refine_ls_extinction_method none
_refine_ls_goodness_of_fit_ref 1.033
_refine_ls_hydrogen_treatment constr
_refine_ls_matrix_type full
_refine_ls_number_parameters 190
_refine_ls_number_reflns 1703
_refine_ls_number_restraints 0
_refine_ls_restrained_S_all 1.033
_refine_ls_R_factor_all 0.0776
_refine_ls_R_factor_gt 0.0701
_refine_ls_shift/su_max 0.000
_refine_ls_shift/su_mean 0.000
_refine_ls_structure_factor_coef Fsqd
_refine_ls_weighting_details 'w=1/[\s^2^(Fo^2^)+(0.1613P)^2^+1.1345P] where P=(Fo^2^+2Fc^2^)/3'
_refine_ls_weighting_scheme calc
_refine_ls_wR_factor_gt 0.2134
_refine_ls_wR_factor_ref 0.2290
_reflns_number_gt 1466
_reflns_number_total 1703
_reflns_threshold_expression 'I > 2\s(I)'
_cod_data_source_file jo402498z_si_002.cif
_cod_data_source_block 958139
_cod_database_code 4029020

loop_
_space_group_symop_operation_xyz
'x, y, z'
'-x+1/2, y+1/2, -z+1/2'
'-x, -y, -z'
'x-1/2, -y-1/2, z-1/2'

loop_
_atom_site_type_symbol
_atom_site_label
_atom_site_fract_x
_atom_site_fract_y
_atom_site_fract_z
_atom_site_U_iso_or_equiv
_atom_site_adp_type
_atom_site_calc_flag
_atom_site_refinement_flags_adp
_atom_site_refinement_flags_posn
_atom_site_occupancy
O O1 0.7939(2) 1.0366(2) 1.12514(16) 0.0642(9) Uani d . . 1
O O2 0.6448(3) 1.2193(2) 1.00723(17) 0.0712(9) Uani d . . 1
N N1 0.5698(3) 0.9563(2) 0.91858(16) 0.0431(8) Uani d . . 1
C C1 0.5395(4) 1.0170(3) 0.8315(2) 0.0512(10) Uani d . . 1
H H1A 0.6212 1.0658 0.8303 0.061 Uiso calc U R 1
H H1B 0.4571 1.0669 0.8279 0.061 Uiso calc U R 1
C C2 0.5089(4) 0.9409(4) 0.7476(2) 0.0638(12) Uani d . . 1
H H2A 0.4287 0.8902 0.7484 0.077 Uiso calc U R 1
H H2B 0.4832 0.9871 0.6908 0.077 Uiso calc U R 1
C C3 0.6369(4) 0.8727(4) 0.7489(3) 0.0711(13) Uani d . . 1
H H3A 0.7094 0.9216 0.7332 0.085 Uiso calc U R 1
H H3B 0.6126 0.8122 0.7019 0.085 Uiso calc U R 1
C C4 0.6961(3) 0.8203(3) 0.8425(3) 0.0551(11) Uani d . . 1
C C5 0.7850(5) 0.7292(4) 0.8514(4) 0.0801(14) Uani d . . 1
H H5 0.8127 0.7031 0.7987 0.096 Uiso calc U R 1
C C6 0.8347(5) 0.6748(4) 0.9329(5) 0.0951(17) Uani d . . 1
H H6 0.898 0.613 0.9373 0.114 Uiso calc U R 1
C C7 0.7924(5) 0.7103(3) 1.0095(4) 0.0847(15) Uani d . . 1
H H7 0.8254 0.672 1.0666 0.102 Uiso calc U R 1
C C8 0.7016(4) 0.8019(3) 1.0029(3) 0.0635(11) Uani d . . 1
H H8 0.6714 0.8244 1.0556 0.076 Uiso calc U R 1
C C9 0.6530(3) 0.8625(3) 0.9200(2) 0.0463(9) Uani d . . 1
C C10 0.8444(5) 1.0005(6) 1.2180(3) 0.113(2) Uani d . . 1
H H10A 0.8414 1.0642 1.2602 0.135 Uiso calc U R 1
H H10B 0.7839 0.939 1.2312 0.135 Uiso calc U R 1
C C11 0.9842(6) 0.9616(7) 1.2317(4) 0.144(3) Uani d . . 1
H H11A 0.9944 0.8861 1.2611 0.173 Uiso calc U R 1
H H11B 1.0503 1.0143 1.2725 0.173 Uiso calc U R 1
C C12 1.0162(4) 0.9552(4) 1.1409(3) 0.0778(13) Uani d . . 1
H H12A 1.0042 0.8772 1.1163 0.093 Uiso calc U R 1
H H12B 1.1138 0.9807 1.1447 0.093 Uiso calc U R 1
C C13 0.9109(4) 1.0333(4) 1.0829(3) 0.0671(12) Uani d . . 1
H H13A 0.9518 1.1097 1.0819 0.081 Uiso calc U R 1
H H13B 0.8799 1.0048 1.0189 0.081 Uiso calc U R 1
C C14 0.6773(7) 1.2788(4) 0.9352(3) 0.1053(19) Uani d . . 1
H H14A 0.5938 1.2819 0.8817 0.126 Uiso calc U R 1
H H14B 0.7549 1.2406 0.9156 0.126 Uiso calc U R 1
C C15 0.7190(12) 1.3899(5) 0.9667(5) 0.186(4) Uani d . . 1
H H15A 0.6641 1.4469 0.924 0.223 Uiso calc U R 1
H H15B 0.8206 1.4016 0.9712 0.223 Uiso calc U R 1
C C16 0.6907(12) 1.3992(5) 1.0573(5) 0.186(4) Uani d . . 1
H H16A 0.7754 1.4284 1.1024 0.223 Uiso calc U R 1
H H16B 0.6121 1.4528 1.0545 0.223 Uiso calc U R 1
C C17 0.6563(7) 1.2960(4) 1.0841(3) 0.1014(18) Uani d . . 1
H H17A 0.5654 1.2998 1.1015 0.122 Uiso calc U R 1
H H17B 0.73 1.2693 1.1381 0.122 Uiso calc U R 1
Li Li1 0.6076(6) 1.0612(5) 1.0330(3) 0.0475(14) Uani d . . 1

loop_
_atom_site_aniso_label
_atom_site_aniso_U_11
_atom_site_aniso_U_22
_atom_site_aniso_U_33
_atom_site_aniso_U_12
_atom_site_aniso_U_13
_atom_site_aniso_U_23
O1 0.0453(15) 0.098(2) 0.0492(17) 0.0052(12) 0.0120(12) -0.0010(13)
O2 0.110(2) 0.0533(16) 0.0610(18) -0.0238(14) 0.0423(15) -0.0121(13)
N1 0.0485(17) 0.0483(17) 0.0350(16) 0.0022(13) 0.0149(12) 0.0007(12)
C1 0.053(2) 0.060(2) 0.041(2) -0.0014(17) 0.0142(16) 0.0005(17)
C2 0.066(3) 0.091(3) 0.036(2) -0.017(2) 0.0158(17) -0.0075(19)
C3 0.074(3) 0.087(3) 0.063(3) -0.027(2) 0.037(2) -0.033(2)
C4 0.044(2) 0.054(2) 0.072(3) -0.0124(18) 0.0236(18) -0.0218(19)
C5 0.062(3) 0.066(3) 0.120(4) -0.008(2) 0.036(3) -0.034(3)
C6 0.067(3) 0.055(3) 0.161(6) 0.001(2) 0.024(3) -0.027(4)
C7 0.075(3) 0.051(3) 0.110(4) -0.007(2) -0.010(3) 0.010(3)
C8 0.065(2) 0.053(2) 0.068(3) 0.000(2) 0.009(2) 0.000(2)
C9 0.0424(19) 0.046(2) 0.050(2) -0.0107(16) 0.0100(16) -0.0069(17)
C10 0.068(3) 0.217(7) 0.049(3) 0.036(4) 0.009(2) 0.013(3)
C11 0.089(4) 0.274(9) 0.076(4) 0.079(5) 0.033(3) 0.046(4)
C12 0.047(2) 0.102(3) 0.085(3) -0.001(2) 0.018(2) -0.001(2)
C13 0.053(2) 0.085(3) 0.067(3) -0.014(2) 0.021(2) 0.003(2)
C14 0.194(6) 0.066(3) 0.069(3) -0.028(3) 0.057(3) 0.001(2)
C15 0.396(14) 0.083(4) 0.103(5) -0.079(6) 0.108(6) -0.017(3)
C16 0.385(13) 0.092(4) 0.104(5) -0.089(6) 0.107(6) -0.042(4)
C17 0.163(5) 0.078(3) 0.080(3) -0.050(3) 0.061(3) -0.033(3)
Li1 0.050(3) 0.059(3) 0.035(3) -0.001(2) 0.015(2) 0.000(2)

loop_
_atom_type_symbol
_atom_type_description
_atom_type_scat_dispersion_real
_atom_type_scat_dispersion_imag
_atom_type_scat_source
C C 0.0033 0.0016 'International Tables Vol C Tables 4.2.6.8 and 6.1.1.4'
H H 0.0000 0.0000 'International Tables Vol C Tables 4.2.6.8 and 6.1.1.4'
N N 0.0061 0.0033 'International Tables Vol C Tables 4.2.6.8 and 6.1.1.4'
O O 0.0106 0.0060 'International Tables Vol C Tables 4.2.6.8 and 6.1.1.4'
Li Li -0.0003 0.0001 'International Tables Vol C Tables 4.2.6.8 and 6.1.1.4'

loop_
_geom_angle_atom_site_label_1
_geom_angle_atom_site_label_2
_geom_angle_atom_site_label_3
_geom_angle_site_symmetry_1
_geom_angle_site_symmetry_3
_geom_angle
C10 O1 C13 . . 107.7(3)
C10 O1 Li1 . . 138.4(3)
C13 O1 Li1 . . 112.6(3)
C14 O2 C17 . . 108.4(3)
C14 O2 Li1 . . 136.4(3)
C17 O2 Li1 . . 114.9(3)
C9 N1 C1 . . 113.5(2)
C9 N1 Li1 . 3_677 117.6(3)
C1 N1 Li1 . 3_677 111.6(2)
C9 N1 Li1 . . 119.4(2)
C1 N1 Li1 . . 113.6(2)
Li1 N1 Li1 3_677 . 75.9(2)
N1 C1 C2 . . 113.9(3)
N1 C1 H1A . . 108.8
C2 C1 H1A . . 108.8
N1 C1 H1B . . 108.8
C2 C1 H1B . . 108.8
H1A C1 H1B . . 107.7
C3 C2 C1 . . 108.8(3)
C3 C2 H2A . . 109.9
C1 C2 H2A . . 109.9
C3 C2 H2B . . 109.9
C1 C2 H2B . . 109.9
H2A C2 H2B . . 108.3
C2 C3 C4 . . 111.0(3)
C2 C3 H3A . . 109.4
C4 C3 H3A . . 109.4
C2 C3 H3B . . 109.4
C4 C3 H3B . . 109.4
H3A C3 H3B . . 108.0
C5 C4 C9 . . 120.6(4)
C5 C4 C3 . . 119.8(4)
C9 C4 C3 . . 119.5(3)
C6 C5 C4 . . 122.2(4)
C6 C5 H5 . . 118.9
C4 C5 H5 . . 118.9
C5 C6 C7 . . 119.4(4)
C5 C6 H6 . . 120.3
C7 C6 H6 . . 120.3
C6 C7 C8 . . 119.9(4)
C6 C7 H7 . . 120.1
C8 C7 H7 . . 120.1
C7 C8 C9 . . 121.8(4)
C7 C8 H8 . . 119.1
C9 C8 H8 . . 119.1
N1 C9 C8 . . 119.4(3)
N1 C9 C4 . . 124.6(3)
C8 C9 C4 . . 116.0(3)
C11 C10 O1 . . 109.0(4)
C11 C10 H10A . . 109.9
O1 C10 H10A . . 109.9
C11 C10 H10B . . 109.9
O1 C10 H10B . . 109.9
H10A C10 H10B . . 108.3
C10 C11 C12 . . 107.9(4)
C10 C11 H11A . . 110.1
C12 C11 H11A . . 110.1
C10 C11 H11B . . 110.1
C12 C11 H11B . . 110.1
H11A C11 H11B . . 108.4
C11 C12 C13 . . 103.3(4)
C11 C12 H12A . . 111.1
C13 C12 H12A . . 111.1
C11 C12 H12B . . 111.1
C13 C12 H12B . . 111.1
H12A C12 H12B . . 109.1
O1 C13 C12 . . 105.6(3)
O1 C13 H13A . . 110.6
C12 C13 H13A . . 110.6
O1 C13 H13B . . 110.6
C12 C13 H13B . . 110.6
H13A C13 H13B . . 108.7
O2 C14 C15 . . 108.1(4)
O2 C14 H14A . . 110.1
C15 C14 H14A . . 110.1
O2 C14 H14B . . 110.1
C15 C14 H14B . . 110.1
H14A C14 H14B . . 108.4
C14 C15 C16 . . 105.9(5)
C14 C15 H15A . . 110.6
C16 C15 H15A . . 110.6
C14 C15 H15B . . 110.6
C16 C15 H15B . . 110.6
H15A C15 H15B . . 108.7
C17 C16 C15 . . 109.2(5)
C17 C16 H16A . . 109.8
C15 C16 H16A . . 109.8
C17 C16 H16B . . 109.8
C15 C16 H16B . . 109.8
H16A C16 H16B . . 108.3
C16 C17 O2 . . 107.6(4)
C16 C17 H17A . . 110.2
O2 C17 H17A . . 110.2
C16 C17 H17B . . 110.2
O2 C17 H17B . . 110.2
H17A C17 H17B . . 108.5
O2 Li1 O1 . . 95.3(3)
O2 Li1 N1 . 3_677 112.4(3)
O1 Li1 N1 . 3_677 116.3(3)
O2 Li1 N1 . . 114.2(3)
O1 Li1 N1 . . 115.0(3)
N1 Li1 N1 3_677 . 104.1(2)
O2 Li1 Li1 . 3_677 130.1(4)
O1 Li1 Li1 . 3_677 134.7(4)
N1 Li1 Li1 3_677 3_677 52.3(2)
N1 Li1 Li1 . 3_677 51.73(19)

loop_
_geom_bond_atom_site_label_1
_geom_bond_atom_site_label_2
_geom_bond_site_symmetry_2
_geom_bond_distance
O1 C10 . 1.420(5)
O1 C13 . 1.443(4)
O1 Li1 . 2.012(6)
O2 C14 . 1.393(5)
O2 C17 . 1.449(5)
O2 Li1 . 1.962(6)
N1 C9 . 1.373(4)
N1 C1 . 1.454(4)
N1 Li1 3_677 2.057(6)
N1 Li1 . 2.074(6)
C1 C2 . 1.514(5)
C1 H1A . 0.99
C1 H1B . 0.99
C2 C3 . 1.487(6)
C2 H2A . 0.99
C2 H2B . 0.99
C3 C4 . 1.509(5)
C3 H3A . 0.99
C3 H3B . 0.99
C4 C5 . 1.370(6)
C4 C9 . 1.424(5)
C5 C6 . 1.359(7)
C5 H5 . 0.95
C6 C7 . 1.381(7)
C6 H6 . 0.95
C7 C8 . 1.390(6)
C7 H7 . 0.95
C8 C9 . 1.409(5)
C8 H8 . 0.95
C10 C11 . 1.409(7)
C10 H10A . 0.99
C10 H10B . 0.99
C11 C12 . 1.475(6)
C11 H11A . 0.99
C11 H11B . 0.99
C12 C13 . 1.490(6)
C12 H12A . 0.99
C12 H12B . 0.99
C13 H13A . 0.99
C13 H13B . 0.99
C14 C15 . 1.421(7)
C14 H14A . 0.99
C14 H14B . 0.99
C15 C16 . 1.458(8)
C15 H15A . 0.99
C15 H15B . 0.99
C16 C17 . 1.355(7)
C16 H16A . 0.99
C16 H16B . 0.99
C17 H17A . 0.99
C17 H17B . 0.99
Li1 N1 3_677 2.057(6)
Li1 Li1 3_677 2.542(11)

loop_
_geom_torsion_atom_site_label_1
_geom_torsion_atom_site_label_2
_geom_torsion_atom_site_label_3
_geom_torsion_atom_site_label_4
_geom_torsion_site_symmetry_1
_geom_torsion
C9 N1 C1 C2 . 40.5(4)
Li1 N1 C1 C2 3_677 -95.2(3)
Li1 N1 C1 C2 . -178.8(3)
N1 C1 C2 C3 . -63.2(4)
C1 C2 C3 C4 . 47.8(4)
C2 C3 C4 C5 . 160.3(3)
C2 C3 C4 C9 . -16.4(4)
C9 C4 C5 C6 . 0.5(6)
C3 C4 C5 C6 . -176.1(4)
C4 C5 C6 C7 . 1.5(7)
C5 C6 C7 C8 . -1.0(6)
C6 C7 C8 C9 . -1.5(6)
C1 N1 C9 C8 . 174.0(3)
Li1 N1 C9 C8 3_677 -53.1(4)
Li1 N1 C9 C8 . 35.8(4)
C1 N1 C9 C4 . -5.6(4)
Li1 N1 C9 C4 3_677 127.3(3)
Li1 N1 C9 C4 . -143.8(3)
C7 C8 C9 N1 . -176.3(3)
C7 C8 C9 C4 . 3.3(5)
C5 C4 C9 N1 . 176.8(3)
C3 C4 C9 N1 . -6.6(5)
C5 C4 C9 C8 . -2.8(5)
C3 C4 C9 C8 . 173.8(3)
C13 O1 C10 C11 . -7.2(7)
Li1 O1 C10 C11 . 158.1(5)
O1 C10 C11 C12 . -9.4(8)
C10 C11 C12 C13 . 21.5(7)
C10 O1 C13 C12 . 20.6(5)
Li1 O1 C13 C12 . -148.9(3)
C11 C12 C13 O1 . -25.4(5)
C17 O2 C14 C15 . 4.0(8)
Li1 O2 C14 C15 . -168.6(6)
O2 C14 C15 C16 . -7.9(10)
C14 C15 C16 C17 . 9.1(12)
C15 C16 C17 O2 . -6.7(10)
C14 O2 C17 C16 . 1.7(8)
Li1 O2 C17 C16 . 176.2(6)
